data_7109653
loop_
_publ_author_name
'Jian Cao'
'Xian Huang'
'Luling Wu'

_publ_section_title
;
 Nickel-catalyzed manipulation of tertiary phosphines via highly selective
 C-P bond cleavage
;
_journal_name_full Chem.Commun.
_journal_page_first 7747
_journal_paper_doi 10.1039/c3cc43640c
_journal_volume 49
_journal_year 2013
_chemical_formula_moiety 'C42 H31 P'
_chemical_formula_sum 'C42 H31 P'
_chemical_formula_weight 566.64
_chemical_name_systematic
;
?
;
_space_group_IT_number 14
_symmetry_cell_setting monoclinic
_symmetry_space_group_name_Hall '-P 2ybc'
_symmetry_space_group_name_H-M 'P 1 21/c 1'
_atom_sites_solution_hydrogens geom
_atom_sites_solution_primary direct
_atom_sites_solution_secondary difmap
_audit_creation_method SHELXL-97
_cell_angle_alpha 90.00
_cell_angle_beta 109.139(4)
_cell_angle_gamma 90.00
_cell_formula_units_Z 4
_cell_length_a 10.0368(3)
_cell_length_b 30.8934(8)
_cell_length_c 10.8177(4)
_cell_measurement_reflns_used 5393
_cell_measurement_temperature 293(2)
_cell_measurement_theta_max 29.3061
_cell_measurement_theta_min 2.6319
_cell_volume 3168.85(19)
_computing_cell_refinement 'CrysAlis PRO (Oxford Diffraction, 2009)'
_computing_data_collection 'CrysAlis PRO'
_computing_data_reduction 'CrysAlis PRO'
_computing_molecular_graphics 'OLEX2 (Dolomanov et al., 2009)'
_computing_publication_material OLEX2
_computing_structure_refinement 'SHELXL-97 (Sheldrick, 1997)'
_computing_structure_solution 'SHELXS-97 (Sheldrick, 1990)'
_diffrn_ambient_temperature 293(2)
_diffrn_detector_area_resol_mean 10.3592
_diffrn_measured_fraction_theta_full 0.999
_diffrn_measured_fraction_theta_max 0.999
_diffrn_measurement_device_type 'Xcalibur, Atlas, Gemini ultra'
_diffrn_measurement_method '\w scans'
_diffrn_radiation_monochromator graphite
_diffrn_radiation_source 'fine-focus sealed tube'
_diffrn_radiation_type MoK\a
_diffrn_radiation_wavelength 0.71073
_diffrn_reflns_av_R_equivalents 0.0260
_diffrn_reflns_av_sigmaI/netI 0.0357
_diffrn_reflns_limit_h_max 12
_diffrn_reflns_limit_h_min -9
_diffrn_reflns_limit_k_max 31
_diffrn_reflns_limit_k_min -37
_diffrn_reflns_limit_l_max 11
_diffrn_reflns_limit_l_min -13
_diffrn_reflns_number 13835
_diffrn_reflns_theta_full 25.35
_diffrn_reflns_theta_max 25.35
_diffrn_reflns_theta_min 2.64
_exptl_absorpt_coefficient_mu 0.115
_exptl_absorpt_correction_T_max 0.967
_exptl_absorpt_correction_T_min 0.946
_exptl_absorpt_correction_type multi-scan
_exptl_absorpt_process_details
;
CrysAlisPro, Oxford Diffraction Ltd.,
Empirical absorption correction using spherical harmonics,
implemented in SCALE3 ABSPACK scaling algorithm.
;
_exptl_crystal_colour yellow
_exptl_crystal_density_diffrn 1.188
_exptl_crystal_density_method 'not measured'
_exptl_crystal_description block
_exptl_crystal_F_000 1192
_exptl_crystal_size_max 0.48
_exptl_crystal_size_mid 0.42
_exptl_crystal_size_min 0.29
_refine_diff_density_max 0.604
_refine_diff_density_min -0.241
_refine_diff_density_rms 0.036
_refine_ls_extinction_method none
_refine_ls_goodness_of_fit_ref 1.037
_refine_ls_hydrogen_treatment constr
_refine_ls_matrix_type full
_refine_ls_number_parameters 388
_refine_ls_number_reflns 5789
_refine_ls_number_restraints 0
_refine_ls_restrained_S_all 1.037
_refine_ls_R_factor_all 0.0670
_refine_ls_R_factor_gt 0.0494
_refine_ls_shift/su_max 0.000
_refine_ls_shift/su_mean 0.000
_refine_ls_structure_factor_coef Fsqd
_refine_ls_weighting_details 'calc w=1/[\s^2^(Fo^2^)+(0.0482P)^2^+1.2726P] where P=(Fo^2^+2Fc^2^)/3'
_refine_ls_weighting_scheme calc
_refine_ls_wR_factor_gt 0.1149
_refine_ls_wR_factor_ref 0.1249
_reflns_number_gt 4487
_reflns_number_total 5789
_reflns_threshold_expression >2sigma(I)
_cod_data_source_file c3cc43640c.txt
_cod_data_source_block 101101_cj101011_1
_cod_original_cell_volume 3168.85(17)
_cod_original_sg_symbol_H-M 'P 21/c'
_cod_database_code 7109653

loop_
_symmetry_equiv_pos_as_xyz
'x, y, z'
'-x, y+1/2, -z+1/2'
'-x, -y, -z'
'x, -y-1/2, z-1/2'

loop_
_atom_site_label
_atom_site_type_symbol
_atom_site_fract_x
_atom_site_fract_y
_atom_site_fract_z
_atom_site_U_iso_or_equiv
_atom_site_adp_type
_atom_site_occupancy
_atom_site_symmetry_multiplicity
_atom_site_calc_flag
_atom_site_refinement_flags
P1 P 0.53093(6) 0.155776(17) 0.04826(5) 0.03915(16) Uani 1 1 d .
C1 C 0.7425(3) 0.03539(8) -0.2914(2) 0.0542(6) Uani 1 1 d .
H1 H 0.8167 0.0165 -0.2532 0.065 Uiso 1 1 calc R
C2 C 0.6771(3) 0.03444(9) -0.4226(2) 0.0642(7) Uani 1 1 d .
H2 H 0.7063 0.0147 -0.4734 0.077 Uiso 1 1 calc R
C3 C 0.5670(3) 0.06268(9) -0.4819(2) 0.0638(7) Uani 1 1 d .
H3 H 0.5232 0.0617 -0.5721 0.077 Uiso 1 1 calc R
C4 C 0.5228(3) 0.09160(8) -0.4094(2) 0.0558(6) Uani 1 1 d .
H4 H 0.4494 0.1105 -0.4505 0.067 Uiso 1 1 calc R
C5 C 0.5872(2) 0.09343(7) -0.27192(19) 0.0388(5) Uani 1 1 d .
C6 C 0.6991(2) 0.06483(6) -0.21161(19) 0.0380(5) Uani 1 1 d .
C7 C 0.7612(2) 0.06632(7) -0.07479(19) 0.0410(5) Uani 1 1 d .
H7 H 0.8341 0.0472 -0.0346 0.049 Uiso 1 1 calc R
C8 C 0.71837(19) 0.09483(6) 0.00156(18) 0.0336(4) Uani 1 1 d .
C9 C 0.60098(19) 0.12234(6) -0.05800(18) 0.0331(4) Uani 1 1 d .
C10 C 0.5406(2) 0.12125(7) -0.19134(19) 0.0413(5) Uani 1 1 d .
H10 H 0.4654 0.1397 -0.2305 0.050 Uiso 1 1 calc R
C11 C 0.7943(2) 0.09408(6) 0.14657(19) 0.0378(5) Uani 1 1 d .
C12 C 0.7871(2) 0.05187(6) 0.21175(19) 0.0374(5) Uani 1 1 d .
C13 C 0.6580(2) 0.03156(7) 0.1861(2) 0.0492(5) Uani 1 1 d .
H13 H 0.5770 0.0450 0.1317 0.059 Uiso 1 1 calc R
C14 C 0.6472(3) -0.00810(7) 0.2398(3) 0.0580(6) Uani 1 1 d .
H14 H 0.5592 -0.0209 0.2233 0.070 Uiso 1 1 calc R
C15 C 0.7652(3) -0.02879(7) 0.3171(2) 0.0562(6) Uani 1 1 d .
H15 H 0.7576 -0.0556 0.3530 0.067 Uiso 1 1 calc R
C16 C 0.8947(3) -0.01000(7) 0.3416(2) 0.0516(6) Uani 1 1 d .
H16 H 0.9752 -0.0245 0.3926 0.062 Uiso 1 1 calc R
C17 C 0.9064(2) 0.03033(7) 0.2911(2) 0.0434(5) Uani 1 1 d .
H17 H 0.9946 0.0432 0.3102 0.052 Uiso 1 1 calc R
C18 C 0.8657(2) 0.12853(7) 0.2089(2) 0.0406(5) Uani 1 1 d .
C19 C 0.9293(2) 0.13151(6) 0.3553(2) 0.0413(5) Uani 1 1 d .
C20 C 0.8508(3) 0.12153(8) 0.4356(2) 0.0606(7) Uani 1 1 d .
H20 H 0.7592 0.1113 0.3984 0.073 Uiso 1 1 calc R
C21 C 0.9055(4) 0.12644(9) 0.5687(3) 0.0772(9) Uani 1 1 d .
H21 H 0.8511 0.1196 0.6210 0.093 Uiso 1 1 calc R
C22 C 1.0386(4) 0.14118(9) 0.6236(3) 0.0782(9) Uani 1 1 d .
H22 H 1.0759 0.1437 0.7141 0.094 Uiso 1 1 calc R
C23 C 1.1202(3) 0.15253(9) 0.5481(3) 0.0742(9) Uani 1 1 d .
H23 H 1.2108 0.1634 0.5868 0.089 Uiso 1 1 calc R
C24 C 1.0641(2) 0.14742(7) 0.4115(2) 0.0557(6) Uani 1 1 d .
H24 H 1.1179 0.1548 0.3590 0.067 Uiso 1 1 calc R
C25 C 0.8811(2) 0.16880(7) 0.1368(2) 0.0422(5) Uani 1 1 d .
C26 C 0.8467(3) 0.20849(7) 0.1780(2) 0.0544(6) Uani 1 1 d .
H26 H 0.8120 0.2097 0.2478 0.065 Uiso 1 1 calc R
C27 C 0.8634(3) 0.24631(8) 0.1164(3) 0.0757(9) Uani 1 1 d .
H27 H 0.8399 0.2728 0.1448 0.091 Uiso 1 1 calc R
C28 C 0.9144(3) 0.24489(11) 0.0134(3) 0.0842(10) Uani 1 1 d .
H28 H 0.9263 0.2703 -0.0277 0.101 Uiso 1 1 calc R
C29 C 0.9476(3) 0.20617(11) -0.0285(3) 0.0777(9) Uani 1 1 d .
H29 H 0.9810 0.2053 -0.0991 0.093 Uiso 1 1 calc R
C30 C 0.9323(2) 0.16800(9) 0.0325(2) 0.0561(6) Uani 1 1 d .
H30 H 0.9565 0.1418 0.0035 0.067 Uiso 1 1 calc R
C31 C 0.3874(2) 0.12128(6) 0.0616(2) 0.0402(5) Uani 1 1 d .
C32 C 0.2958(3) 0.09791(8) -0.0398(2) 0.0570(6) Uani 1 1 d .
H32 H 0.3050 0.0995 -0.1225 0.068 Uiso 1 1 calc R
C33 C 0.1913(3) 0.07241(9) -0.0216(3) 0.0703(7) Uani 1 1 d .
H33 H 0.1310 0.0570 -0.0915 0.084 Uiso 1 1 calc R
C34 C 0.1761(3) 0.06978(9) 0.0994(3) 0.0652(7) Uani 1 1 d .
H34 H 0.1055 0.0526 0.1119 0.078 Uiso 1 1 calc R
C35 C 0.2651(3) 0.09244(9) 0.2015(3) 0.0678(7) Uani 1 1 d .
H35 H 0.2550 0.0907 0.2838 0.081 Uiso 1 1 calc R
C36 C 0.3705(3) 0.11798(8) 0.1834(2) 0.0534(6) Uani 1 1 d .
H36 H 0.4308 0.1331 0.2539 0.064 Uiso 1 1 calc R
C37 C 0.4376(2) 0.19828(6) -0.0653(2) 0.0403(5) Uani 1 1 d .
C38 C 0.5124(3) 0.22310(8) -0.1266(3) 0.0649(7) Uani 1 1 d .
H38 H 0.6062 0.2165 -0.1146 0.078 Uiso 1 1 calc R
C39 C 0.4494(3) 0.25746(9) -0.2051(3) 0.0835(9) Uani 1 1 d .
H39 H 0.5008 0.2738 -0.2460 0.100 Uiso 1 1 calc R
C40 C 0.3118(3) 0.26775(9) -0.2233(3) 0.0776(8) Uani 1 1 d .
H40 H 0.2692 0.2908 -0.2771 0.093 Uiso 1 1 calc R
C41 C 0.2382(3) 0.24417(9) -0.1626(3) 0.0738(8) Uani 1 1 d .
H41 H 0.1449 0.2513 -0.1742 0.089 Uiso 1 1 calc R
C42 C 0.3002(2) 0.20955(7) -0.0833(2) 0.0549(6) Uani 1 1 d .
H42 H 0.2483 0.1938 -0.0419 0.066 Uiso 1 1 calc R

loop_
_atom_site_aniso_label
_atom_site_aniso_U_11
_atom_site_aniso_U_22
_atom_site_aniso_U_33
_atom_site_aniso_U_23
_atom_site_aniso_U_13
_atom_site_aniso_U_12
P1 0.0437(3) 0.0383(3) 0.0345(3) -0.0023(2) 0.0115(2) 0.0056(2)
C1 0.0676(15) 0.0504(13) 0.0502(14) -0.0036(11) 0.0269(12) 0.0093(12)
C2 0.0865(19) 0.0664(16) 0.0482(15) -0.0188(13) 0.0336(14) -0.0038(15)
C3 0.0699(17) 0.0861(19) 0.0345(13) -0.0119(13) 0.0160(12) -0.0052(15)
C4 0.0544(14) 0.0772(17) 0.0330(12) 0.0001(11) 0.0106(10) 0.0047(12)
C5 0.0394(11) 0.0460(11) 0.0319(11) -0.0009(9) 0.0128(9) -0.0039(9)
C6 0.0435(11) 0.0369(11) 0.0369(11) -0.0012(9) 0.0176(9) -0.0030(9)
C7 0.0409(11) 0.0426(11) 0.0385(12) 0.0048(9) 0.0119(9) 0.0087(9)
C8 0.0331(10) 0.0357(10) 0.0314(10) 0.0016(8) 0.0097(8) -0.0010(8)
C9 0.0331(10) 0.0338(10) 0.0314(10) 0.0000(8) 0.0092(8) -0.0012(8)
C10 0.0378(11) 0.0489(12) 0.0341(11) 0.0042(9) 0.0075(9) 0.0081(9)
C11 0.0354(10) 0.0405(11) 0.0364(11) 0.0019(9) 0.0103(9) 0.0040(9)
C12 0.0485(12) 0.0314(10) 0.0348(11) 0.0007(8) 0.0173(9) 0.0030(9)
C13 0.0468(13) 0.0471(13) 0.0525(14) 0.0062(11) 0.0145(11) 0.0021(10)
C14 0.0685(16) 0.0440(13) 0.0674(16) 0.0007(12) 0.0304(13) -0.0119(12)
C15 0.094(2) 0.0332(11) 0.0488(14) 0.0040(10) 0.0334(14) 0.0006(13)
C16 0.0715(16) 0.0416(12) 0.0359(12) 0.0048(10) 0.0096(11) 0.0162(12)
C17 0.0493(12) 0.0391(11) 0.0382(11) -0.0023(9) 0.0094(10) 0.0015(10)
C18 0.0382(11) 0.0411(11) 0.0421(12) 0.0010(9) 0.0125(9) -0.0005(9)
C19 0.0517(12) 0.0327(10) 0.0348(11) -0.0020(9) 0.0077(10) -0.0027(9)
C20 0.0860(18) 0.0510(14) 0.0478(14) -0.0060(11) 0.0257(13) -0.0150(13)
C21 0.126(3) 0.0604(17) 0.0453(16) -0.0013(13) 0.0277(17) -0.0102(17)
C22 0.119(3) 0.0612(17) 0.0371(14) -0.0020(13) 0.0021(17) 0.0183(18)
C23 0.0646(17) 0.0615(17) 0.0668(19) -0.0144(14) -0.0189(15) 0.0114(13)
C24 0.0474(13) 0.0508(13) 0.0560(15) -0.0047(11) -0.0006(11) 0.0019(11)
C25 0.0413(11) 0.0398(11) 0.0407(12) 0.0045(9) 0.0068(9) -0.0103(9)
C26 0.0668(15) 0.0404(12) 0.0455(13) 0.0010(10) 0.0043(11) -0.0078(11)
C27 0.094(2) 0.0403(14) 0.0686(19) 0.0049(13) -0.0064(16) -0.0190(14)
C28 0.087(2) 0.069(2) 0.074(2) 0.0325(17) -0.0043(17) -0.0359(17)
C29 0.0647(17) 0.103(3) 0.0617(18) 0.0273(17) 0.0157(14) -0.0275(17)
C30 0.0478(13) 0.0683(16) 0.0513(14) 0.0063(12) 0.0150(11) -0.0120(12)
C31 0.0492(12) 0.0359(11) 0.0377(12) 0.0043(9) 0.0175(10) 0.0111(9)
C32 0.0680(16) 0.0636(15) 0.0454(14) -0.0087(12) 0.0268(12) -0.0144(13)
C33 0.0771(18) 0.0731(18) 0.0653(18) -0.0109(14) 0.0299(15) -0.0239(15)
C34 0.0655(16) 0.0628(16) 0.0751(19) 0.0141(14) 0.0336(15) -0.0019(13)
C35 0.0773(18) 0.0824(19) 0.0560(16) 0.0176(14) 0.0386(15) 0.0060(16)
C36 0.0623(15) 0.0610(15) 0.0392(13) 0.0035(11) 0.0197(11) 0.0076(12)
C37 0.0419(11) 0.0351(10) 0.0427(12) -0.0017(9) 0.0125(9) 0.0009(9)
C38 0.0523(14) 0.0591(15) 0.088(2) 0.0207(14) 0.0292(14) 0.0066(12)
C39 0.081(2) 0.0673(18) 0.112(3) 0.0413(17) 0.0454(19) 0.0068(16)
C40 0.0763(19) 0.0587(16) 0.094(2) 0.0343(16) 0.0229(17) 0.0161(15)
C41 0.0525(15) 0.0635(16) 0.103(2) 0.0308(16) 0.0226(15) 0.0146(13)
C42 0.0472(13) 0.0490(13) 0.0693(16) 0.0141(12) 0.0203(12) 0.0056(11)

loop_
_atom_type_symbol
_atom_type_description
_atom_type_scat_dispersion_real
_atom_type_scat_dispersion_imag
_atom_type_scat_source
C C 0.0033 0.0016 'International Tables Vol C Tables 4.2.6.8 and 6.1.1.4'
H H 0.0000 0.0000 'International Tables Vol C Tables 4.2.6.8 and 6.1.1.4'
P P 0.1023 0.0942 'International Tables Vol C Tables 4.2.6.8 and 6.1.1.4'

loop_
_geom_angle_atom_site_label_1
_geom_angle_atom_site_label_2
_geom_angle_atom_site_label_3
_geom_angle
C37 P1 C31 103.14(9)
C37 P1 C9 101.47(9)
C31 P1 C9 101.13(9)
C2 C1 C6 120.8(2)
C2 C1 H1 119.6
C6 C1 H1 119.6
C1 C2 C3 120.6(2)
C1 C2 H2 119.7
C3 C2 H2 119.7
C4 C3 C2 120.6(2)
C4 C3 H3 119.7
C2 C3 H3 119.7
C3 C4 C5 120.7(2)
C3 C4 H4 119.6
C5 C4 H4 119.6
C10 C5 C6 118.15(18)
C10 C5 C4 123.03(19)
C6 C5 C4 118.76(19)
C7 C6 C5 118.53(17)
C7 C6 C1 122.94(19)
C5 C6 C1 118.52(19)
C8 C7 C6 122.52(18)
C8 C7 H7 118.7
C6 C7 H7 118.7
C7 C8 C9 119.19(17)
C7 C8 C11 117.87(17)
C9 C8 C11 122.88(16)
C10 C9 C8 118.47(17)
C10 C9 P1 122.80(15)
C8 C9 P1 118.65(14)
C9 C10 C5 122.99(18)
C9 C10 H10 118.5
C5 C10 H10 118.5
C18 C11 C12 123.89(18)
C18 C11 C8 121.30(18)
C12 C11 C8 114.78(16)
C13 C12 C17 117.80(18)
C13 C12 C11 119.23(18)
C17 C12 C11 122.83(18)
C14 C13 C12 121.2(2)
C14 C13 H13 119.4
C12 C13 H13 119.4
C15 C14 C13 120.3(2)
C15 C14 H14 119.9
C13 C14 H14 119.9
C14 C15 C16 119.9(2)
C14 C15 H15 120.0
C16 C15 H15 120.0
C15 C16 C17 120.3(2)
C15 C16 H16 119.8
C17 C16 H16 119.8
C16 C17 C12 120.5(2)
C16 C17 H17 119.8
C12 C17 H17 119.8
C11 C18 C19 123.58(18)
C11 C18 C25 121.77(18)
C19 C18 C25 114.56(17)
C24 C19 C20 118.7(2)
C24 C19 C18 120.1(2)
C20 C19 C18 121.0(2)
C21 C20 C19 121.3(3)
C21 C20 H20 119.3
C19 C20 H20 119.3
C22 C21 C20 119.8(3)
C22 C21 H21 120.1
C20 C21 H21 120.1
C21 C22 C23 121.3(3)
C21 C22 H22 119.3
C23 C22 H22 119.3
C22 C23 C24 118.9(3)
C22 C23 H23 120.6
C24 C23 H23 120.6
C19 C24 C23 120.0(3)
C19 C24 H24 120.0
C23 C24 H24 120.0
C30 C25 C26 118.4(2)
C30 C25 C18 122.5(2)
C26 C25 C18 119.03(19)
C27 C26 C25 120.6(3)
C27 C26 H26 119.7
C25 C26 H26 119.7
C28 C27 C26 120.1(3)
C28 C27 H27 120.0
C26 C27 H27 120.0
C29 C28 C27 119.8(3)
C29 C28 H28 120.1
C27 C28 H28 120.1
C28 C29 C30 120.9(3)
C28 C29 H29 119.5
C30 C29 H29 119.5
C29 C30 C25 120.1(3)
C29 C30 H30 119.9
C25 C30 H30 119.9
C32 C31 C36 117.4(2)
C32 C31 P1 125.15(16)
C36 C31 P1 117.48(17)
C33 C32 C31 121.7(2)
C33 C32 H32 119.2
C31 C32 H32 119.2
C34 C33 C32 120.0(3)
C34 C33 H33 120.0
C32 C33 H33 120.0
C35 C34 C33 119.7(2)
C35 C34 H34 120.2
C33 C34 H34 120.2
C34 C35 C36 120.4(2)
C34 C35 H35 119.8
C36 C35 H35 119.8
C35 C36 C31 120.9(2)
C35 C36 H36 119.5
C31 C36 H36 119.5
C42 C37 C38 117.9(2)
C42 C37 P1 123.10(16)
C38 C37 P1 118.68(16)
C39 C38 C37 120.7(2)
C39 C38 H38 119.6
C37 C38 H38 119.6
C40 C39 C38 120.4(3)
C40 C39 H39 119.8
C38 C39 H39 119.8
C41 C40 C39 119.5(2)
C41 C40 H40 120.3
C39 C40 H40 120.3
C40 C41 C42 120.8(2)
C40 C41 H41 119.6
C42 C41 H41 119.6
C37 C42 C41 120.7(2)
C37 C42 H42 119.6
C41 C42 H42 119.6

loop_
_geom_bond_atom_site_label_1
_geom_bond_atom_site_label_2
_geom_bond_distance
P1 C37 1.832(2)
P1 C31 1.835(2)
P1 C9 1.8473(19)
C1 C2 1.354(3)
C1 C6 1.417(3)
C1 H1 0.9300
C2 C3 1.389(4)
C2 H2 0.9300
C3 C4 1.355(3)
C3 H3 0.9300
C4 C5 1.415(3)
C4 H4 0.9300
C5 C10 1.409(3)
C5 C6 1.410(3)
C6 C7 1.406(3)
C7 C8 1.369(3)
C7 H7 0.9300
C8 C9 1.424(3)
C8 C11 1.503(3)
C9 C10 1.370(3)
C10 H10 0.9300
C11 C18 1.336(3)
C11 C12 1.495(3)
C12 C13 1.384(3)
C12 C17 1.393(3)
C13 C14 1.375(3)
C13 H13 0.9300
C14 C15 1.364(3)
C14 H14 0.9300
C15 C16 1.367(3)
C15 H15 0.9300
C16 C17 1.381(3)
C16 H16 0.9300
C17 H17 0.9300
C18 C19 1.503(3)
C18 C25 1.504(3)
C19 C24 1.380(3)
C19 C20 1.384(3)
C20 C21 1.371(4)
C20 H20 0.9300
C21 C22 1.351(4)
C21 H21 0.9300
C22 C23 1.379(4)
C22 H22 0.9300
C23 C24 1.407(4)
C23 H23 0.9300
C24 H24 0.9300
C25 C30 1.384(3)
C25 C26 1.387(3)
C26 C27 1.382(3)
C26 H26 0.9300
C27 C28 1.371(4)
C27 H27 0.9300
C28 C29 1.358(4)
C28 H28 0.9300
C29 C30 1.384(4)
C29 H29 0.9300
C30 H30 0.9300
C31 C32 1.382(3)
C31 C36 1.386(3)
C32 C33 1.377(3)
C32 H32 0.9300
C33 C34 1.369(4)
C33 H33 0.9300
C34 C35 1.365(4)
C34 H34 0.9300
C35 C36 1.384(4)
C35 H35 0.9300
C36 H36 0.9300
C37 C42 1.373(3)
C37 C38 1.384(3)
C38 C39 1.377(4)
C38 H38 0.9300
C39 C40 1.367(4)
C39 H39 0.9300
C40 C41 1.351(4)
C40 H40 0.9300
C41 C42 1.384(3)
C41 H41 0.9300
C42 H42 0.9300

loop_
_geom_torsion_atom_site_label_1
_geom_torsion_atom_site_label_2
_geom_torsion_atom_site_label_3
_geom_torsion_atom_site_label_4
_geom_torsion
C6 C1 C2 C3 0.7(4)
C1 C2 C3 C4 -0.2(4)
C2 C3 C4 C5 -0.5(4)
C3 C4 C5 C10 -176.6(2)
C3 C4 C5 C6 0.6(3)
C10 C5 C6 C7 -1.8(3)
C4 C5 C6 C7 -179.03(19)
C10 C5 C6 C1 177.23(19)
C4 C5 C6 C1 0.0(3)
C2 C1 C6 C7 178.4(2)
C2 C1 C6 C5 -0.6(3)
C5 C6 C7 C8 -0.9(3)
C1 C6 C7 C8 -179.9(2)
C6 C7 C8 C9 3.9(3)
C6 C7 C8 C11 -178.83(18)
C7 C8 C9 C10 -4.2(3)
C11 C8 C9 C10 178.74(18)
C7 C8 C9 P1 172.63(15)
C11 C8 C9 P1 -4.4(2)
C37 P1 C9 C10 -24.67(18)
C31 P1 C9 C10 81.37(18)
C37 P1 C9 C8 158.67(15)
C31 P1 C9 C8 -95.29(16)
C8 C9 C10 C5 1.5(3)
P1 C9 C10 C5 -175.13(16)
C6 C5 C10 C9 1.4(3)
C4 C5 C10 C9 178.6(2)
C7 C8 C11 C18 117.8(2)
C9 C8 C11 C18 -65.1(3)
C7 C8 C11 C12 -60.2(2)
C9 C8 C11 C12 116.9(2)
C18 C11 C12 C13 133.9(2)
C8 C11 C12 C13 -48.2(2)
C18 C11 C12 C17 -50.6(3)
C8 C11 C12 C17 127.4(2)
C17 C12 C13 C14 1.6(3)
C11 C12 C13 C14 177.3(2)
C12 C13 C14 C15 -1.7(4)
C13 C14 C15 C16 0.1(4)
C14 C15 C16 C17 1.5(3)
C15 C16 C17 C12 -1.7(3)
C13 C12 C17 C16 0.1(3)
C11 C12 C17 C16 -175.48(19)
C12 C11 C18 C19 -9.6(3)
C8 C11 C18 C19 172.63(18)
C12 C11 C18 C25 174.07(18)
C8 C11 C18 C25 -3.8(3)
C11 C18 C19 C24 135.6(2)
C25 C18 C19 C24 -47.8(3)
C11 C18 C19 C20 -49.3(3)
C25 C18 C19 C20 127.3(2)
C24 C19 C20 C21 -1.2(4)
C18 C19 C20 C21 -176.4(2)
C19 C20 C21 C22 -0.2(4)
C20 C21 C22 C23 1.7(4)
C21 C22 C23 C24 -1.7(4)
C20 C19 C24 C23 1.1(3)
C18 C19 C24 C23 176.3(2)
C22 C23 C24 C19 0.3(4)
C11 C18 C25 C30 -53.3(3)
C19 C18 C25 C30 130.0(2)
C11 C18 C25 C26 128.5(2)
C19 C18 C25 C26 -48.2(3)
C30 C25 C26 C27 -0.1(3)
C18 C25 C26 C27 178.2(2)
C25 C26 C27 C28 0.0(4)
C26 C27 C28 C29 0.5(4)
C27 C28 C29 C30 -0.8(4)
C28 C29 C30 C25 0.8(4)
C26 C25 C30 C29 -0.3(3)
C18 C25 C30 C29 -178.5(2)
C37 P1 C31 C32 63.9(2)
C9 P1 C31 C32 -40.8(2)
C37 P1 C31 C36 -116.84(17)
C9 P1 C31 C36 138.44(17)
C36 C31 C32 C33 0.2(4)
P1 C31 C32 C33 179.4(2)
C31 C32 C33 C34 0.1(4)
C32 C33 C34 C35 -0.1(4)
C33 C34 C35 C36 -0.1(4)
C34 C35 C36 C31 0.4(4)
C32 C31 C36 C35 -0.4(3)
P1 C31 C36 C35 -179.70(19)
C31 P1 C37 C42 24.3(2)
C9 P1 C37 C42 128.78(19)
C31 P1 C37 C38 -162.07(19)
C9 P1 C37 C38 -57.6(2)
C42 C37 C38 C39 -1.2(4)
P1 C37 C38 C39 -175.2(2)
C37 C38 C39 C40 0.3(5)
C38 C39 C40 C41 0.7(5)
C39 C40 C41 C42 -0.6(5)
C38 C37 C42 C41 1.3(4)
P1 C37 C42 C41 174.9(2)
C40 C41 C42 C37 -0.4(4)
